data_7710623
loop_
_publ_author_name
'Gross, Peter'
'Zhang, Yue'
'Bayarjargal, Lkhamsuren'
'Winkler, Bjoern'
'H\"oppe, Henning A.'

_publ_section_title
;
 New Alkaline-Earth Amidosulfates and their Unexpected Decomposition to
 S4N4
;
_journal_name_full 'Dalton Transactions'
_journal_paper_doi 10.1039/D2DT01380K
_journal_year 2022
_chemical_formula_sum 'H12 Mg N2 O10 S2'
_chemical_formula_weight 288.55
_space_group_crystal_system monoclinic
_space_group_IT_number 14
_space_group_name_Hall '-P 2ybc'
_space_group_name_H-M_alt 'P 1 21/c 1'
_atom_sites_solution_hydrogens difmap
_audit_creation_method SHELXL-2018/3
_audit_update_record
;
2021-10-27 deposited with the CCDC.	2022-06-06 downloaded from the CCDC.
;
_cell_angle_alpha 90
_cell_angle_beta 91.574(2)
_cell_angle_gamma 90
_cell_formula_units_Z 2
_cell_length_a 6.1147(3)
_cell_length_b 5.2369(3)
_cell_length_c 15.3002(8)
_cell_measurement_reflns_used 13322
_cell_measurement_temperature 288(2)
_cell_measurement_theta_max 32.484
_cell_measurement_theta_min 2.663
_cell_volume 489.76(4)
_computing_structure_refinement 'SHELXL-2018/3 (Sheldrick, 2018)'
_diffrn_ambient_temperature 288(2)
_diffrn_measured_fraction_theta_full 1.000
_diffrn_measured_fraction_theta_max 0.999
_diffrn_measurement_device_type 'D8 Venture Bruker'
_diffrn_measurement_method 'generic phi and omega scans'
_diffrn_radiation_type MoK\a
_diffrn_radiation_wavelength 0.71073
_diffrn_reflns_av_R_equivalents 0.0488
_diffrn_reflns_av_unetI/netI 0.0331
_diffrn_reflns_Laue_measured_fraction_full 1.000
_diffrn_reflns_Laue_measured_fraction_max 0.999
_diffrn_reflns_limit_h_max 9
_diffrn_reflns_limit_h_min -9
_diffrn_reflns_limit_k_max 7
_diffrn_reflns_limit_k_min -7
_diffrn_reflns_limit_l_max 23
_diffrn_reflns_limit_l_min -23
_diffrn_reflns_number 13322
_diffrn_reflns_point_group_measured_fraction_full 1.000
_diffrn_reflns_point_group_measured_fraction_max 0.999
_diffrn_reflns_theta_full 25.242
_diffrn_reflns_theta_max 32.484
_diffrn_reflns_theta_min 2.663
_exptl_absorpt_coefficient_mu 0.654
_exptl_crystal_colour colourless
_exptl_crystal_density_diffrn 1.957
_exptl_crystal_description block
_exptl_crystal_F_000 300
_exptl_crystal_size_max 0.10
_exptl_crystal_size_mid 0.02
_exptl_crystal_size_min 0.02
_exptl_transmission_factor_max 0.7464
_exptl_transmission_factor_min 0.6377
_refine_diff_density_max 0.408
_refine_diff_density_min -0.483
_refine_diff_density_rms 0.084
_refine_ls_extinction_coef 0.012(4)
_refine_ls_extinction_expression Fc^*^=kFc[1+0.001xFc^2^\l^3^/sin(2\q)]^-1/4^
_refine_ls_extinction_method 'SHELXL-2018/3 (Sheldrick 2018)'
_refine_ls_goodness_of_fit_ref 1.065
_refine_ls_hydrogen_treatment refxyz
_refine_ls_matrix_type full
_refine_ls_number_parameters 89
_refine_ls_number_reflns 1758
_refine_ls_number_restraints 6
_refine_ls_restrained_S_all 1.086
_refine_ls_R_factor_all 0.0476
_refine_ls_R_factor_gt 0.0338
_refine_ls_shift/su_max 0.000
_refine_ls_shift/su_mean 0.000
_refine_ls_structure_factor_coef Fsqd
_refine_ls_weighting_details 'w=1/[\s^2^(Fo^2^)+(0.0446P)^2^+0.1754P] where P=(Fo^2^+2Fc^2^)/3'
_refine_ls_weighting_scheme calc
_refine_ls_wR_factor_gt 0.0858
_refine_ls_wR_factor_ref 0.0892
_reflns_Friedel_coverage 0.000
_reflns_number_gt 1398
_reflns_number_total 1758
_reflns_threshold_expression 'I > 2\s(I)'
_cod_data_source_file d2dt01380k2.cif
_cod_data_source_block mo_PG_16_820_0m
_cod_original_sg_symbol_H-M 'P 21/c'
_cod_database_code 7710623
_shelx_shelxl_version_number 2018/3
_shelx_space_group_comment
;
The symmetry employed for this shelxl refinement is uniquely defined
by the following loop, which should always be used as a source of
symmetry information in preference to the above space-group names.
They are only intended as comments.
;

loop_
_space_group_symop_operation_xyz
'x, y, z'
'-x, y+1/2, -z+1/2'
'-x, -y, -z'
'x, -y-1/2, z-1/2'

loop_
_atom_site_label
_atom_site_type_symbol
_atom_site_fract_x
_atom_site_fract_y
_atom_site_fract_z
_atom_site_U_iso_or_equiv
_atom_site_adp_type
_atom_site_occupancy
_atom_site_site_symmetry_order
_atom_site_calc_flag
_atom_site_refinement_flags_posn
_atom_site_refinement_flags_adp
_atom_site_refinement_flags_occupancy
_atom_site_disorder_assembly
_atom_site_disorder_group
S1 S 0.25633(6) 0.27259(7) 0.32710(2) 0.01546(11) Uani 1 1 d . . . . .
Mg2 Mg 0.000000 0.500000 0.500000 0.01458(17) Uani 1 2 d S . P . .
N1 N 0.2702(3) -0.0409(3) 0.32022(10) 0.0258(3) Uani 1 1 d D . . . .
HN11 H 0.391(3) -0.078(4) 0.2825(12) 0.031 Uiso 1 1 d D U . . .
HN12 H 0.142(3) -0.103(4) 0.2898(14) 0.031 Uiso 1 1 d D U . . .
OW1 O -0.1915(2) 0.7594(2) 0.43372(8) 0.0239(3) Uani 1 1 d D . . . .
HW11 H -0.198(4) 0.910(5) 0.4499(16) 0.036 Uiso 1 1 d D U . . .
HW12 H -0.211(4) 0.764(5) 0.3823(16) 0.036 Uiso 1 1 d D U . . .
OW2 O 0.2648(2) 0.7512(2) 0.49587(9) 0.0227(3) Uani 1 1 d D . . . .
HW21 H 0.361(4) 0.712(5) 0.5212(17) 0.034 Uiso 1 1 d D U . . .
HW22 H 0.292(4) 0.784(5) 0.4443(16) 0.034 Uiso 1 1 d D U . . .
O1 O 0.0765(2) 0.3194(3) 0.38517(8) 0.0240(3) Uani 1 1 d . . . . .
O2 O 0.2116(2) 0.3797(3) 0.24122(8) 0.0314(3) Uani 1 1 d . . . . .
O3 O 0.4660(2) 0.3531(3) 0.36227(10) 0.0339(3) Uani 1 1 d . . . . .

loop_
_atom_site_aniso_label
_atom_site_aniso_U_11
_atom_site_aniso_U_22
_atom_site_aniso_U_33
_atom_site_aniso_U_23
_atom_site_aniso_U_13
_atom_site_aniso_U_12
S1 0.01828(18) 0.01737(18) 0.01083(17) -0.00049(13) 0.00199(12) 0.00051(13)
Mg2 0.0173(3) 0.0147(3) 0.0119(3) -0.0013(3) 0.0020(3) 0.0004(3)
N1 0.0325(8) 0.0182(6) 0.0271(7) -0.0006(6) 0.0098(6) 0.0029(6)
OW1 0.0370(7) 0.0186(6) 0.0159(6) -0.0007(5) -0.0048(5) 0.0053(5)
OW2 0.0234(6) 0.0213(6) 0.0235(6) -0.0015(5) 0.0024(5) -0.0031(5)
O1 0.0236(6) 0.0296(6) 0.0193(6) -0.0091(5) 0.0073(5) 0.0008(5)
O2 0.0538(9) 0.0281(7) 0.0121(5) 0.0037(5) 0.0006(5) 0.0038(6)
O3 0.0214(6) 0.0397(8) 0.0403(8) -0.0034(7) -0.0034(5) -0.0058(6)

loop_
_atom_type_symbol
_atom_type_description
_atom_type_scat_dispersion_real
_atom_type_scat_dispersion_imag
_atom_type_scat_source
N N 0.0061 0.0033 'International Tables Vol C Tables 4.2.6.8 and 6.1.1.4'
H H 0.0000 0.0000 'International Tables Vol C Tables 4.2.6.8 and 6.1.1.4'
O O 0.0106 0.0060 'International Tables Vol C Tables 4.2.6.8 and 6.1.1.4'
Mg Mg 0.0486 0.0363 'International Tables Vol C Tables 4.2.6.8 and 6.1.1.4'
S S 0.1246 0.1234 'International Tables Vol C Tables 4.2.6.8 and 6.1.1.4'

loop_
_geom_angle_atom_site_label_1
_geom_angle_atom_site_label_2
_geom_angle_atom_site_label_3
_geom_angle
_geom_angle_site_symmetry_1
_geom_angle_site_symmetry_3
_geom_angle_publ_flag
O3 S1 O2 111.71(9) . . ?
O3 S1 O1 113.77(8) . . ?
O2 S1 O1 111.23(8) . . ?
O3 S1 N1 105.60(9) . . ?
O2 S1 N1 109.68(8) . . ?
O1 S1 N1 104.37(8) . . ?
OW1 Mg2 OW1 180.00(7) 3_566 . ?
OW1 Mg2 O1 88.71(5) 3_566 . ?
OW1 Mg2 O1 91.29(5) . . ?
OW1 Mg2 O1 91.29(5) 3_566 3_566 ?
OW1 Mg2 O1 88.71(5) . 3_566 ?
O1 Mg2 O1 180.0 . 3_566 ?
OW1 Mg2 OW2 89.99(6) 3_566 . ?
OW1 Mg2 OW2 90.01(6) . . ?
O1 Mg2 OW2 93.96(5) . . ?
O1 Mg2 OW2 86.04(5) 3_566 . ?
OW1 Mg2 OW2 90.01(6) 3_566 3_566 ?
OW1 Mg2 OW2 89.99(6) . 3_566 ?
O1 Mg2 OW2 86.04(5) . 3_566 ?
O1 Mg2 OW2 93.96(5) 3_566 3_566 ?
OW2 Mg2 OW2 180.0 . 3_566 ?
S1 O1 Mg2 142.38(8) . . ?

loop_
_geom_bond_atom_site_label_1
_geom_bond_atom_site_label_2
_geom_bond_distance
_geom_bond_site_symmetry_2
_geom_bond_publ_flag
S1 O3 1.4401(13) . ?
S1 O2 1.4478(13) . ?
S1 O1 1.4532(12) . ?
S1 N1 1.6477(16) . ?
Mg2 OW1 2.0444(12) 3_566 ?
Mg2 OW1 2.0444(12) . ?
Mg2 O1 2.0606(11) . ?
Mg2 O1 2.0606(11) 3_566 ?
Mg2 OW2 2.0886(13) . ?
Mg2 OW2 2.0886(13) 3_566 ?
